data_1544296
loop_
_publ_author_name
'Dash, Subhashree P.'
'Panda, Alok K.'
'Dhaka, Sarita'
'Pasayat, Sagarika'
'Biswas, Ashis'
'Maurya, Mannar R.'
'Majhi, Paresh Kumar'
'Crochet, Aur\'elien'
'Dinda, Rupam'

_publ_section_title
;
 A study of DNA/BSA interaction and catalytic potential of
 oxidovanadium(v) complexes with ONO donor ligands.
;
_journal_issue 45
_journal_name_full 'Dalton transactions (Cambridge, England : 2003)'
_journal_page_first 18292
_journal_page_last 18307
_journal_paper_doi 10.1039/c6dt03228a
_journal_volume 45
_journal_year 2016
_chemical_formula_moiety 'C20 H17 N2 O5 V'
_chemical_formula_sum 'C20 H17 N2 O5 V'
_chemical_formula_weight 416.30
_chemical_name_systematic
'oxovanadium {(Z)-2-hydroxy-N-((E)-(2-oxidonaphthalen-1-yl)methylene)benzohydrazonate}ethanoate'
_space_group_IT_number 14
_symmetry_cell_setting monoclinic
_symmetry_Int_Tables_number 14
_symmetry_space_group_name_Hall '-P 2ybc'
_symmetry_space_group_name_H-M 'P 1 21/c 1'
_atom_sites_solution_hydrogens geom
_atom_sites_solution_primary direct
_atom_sites_solution_secondary difmap
_audit_creation_method SHELXL-97
_audit_update_record
;
2016-09-29 deposited with the CCDC.
2016-10-17 downloaded from the CCDC.
;
_cell_angle_alpha 90.00
_cell_angle_beta 110.346(9)
_cell_angle_gamma 90.00
_cell_formula_units_Z 4
_cell_length_a 18.249(3)
_cell_length_b 5.9376(11)
_cell_length_c 18.227(3)
_cell_measurement_reflns_used 4558
_cell_measurement_temperature 293(2)
_cell_measurement_theta_max 25.40
_cell_measurement_theta_min 2.26
_cell_volume 1851.8(6)
_computing_cell_refinement 'Bruker SAINT'
_computing_data_collection 'Bruker APEX2'
_computing_data_reduction 'Bruker SAINT'
_computing_molecular_graphics ORTEP-III
_computing_publication_material WinGXv1.80.05
_computing_structure_refinement 'SHELXL-97 (Sheldrick, 2008)'
_computing_structure_solution 'SHELXS-97 (Sheldrick, 2008)'
_diffrn_ambient_temperature 293(2)
_diffrn_detector_area_resol_mean 0.3
_diffrn_measured_fraction_theta_full 0.999
_diffrn_measured_fraction_theta_max 0.999
_diffrn_measurement_device_type 'Bruker APEX-II CCD'
_diffrn_measurement_method '\f and \w scans'
_diffrn_radiation_monochromator graphite
_diffrn_radiation_source 'fine-focus sealed tube'
_diffrn_radiation_type MoK\a
_diffrn_radiation_wavelength 0.71073
_diffrn_reflns_av_R_equivalents 0.0979
_diffrn_reflns_limit_h_max 21
_diffrn_reflns_limit_h_min -22
_diffrn_reflns_limit_k_max 7
_diffrn_reflns_limit_k_min -7
_diffrn_reflns_limit_l_max 22
_diffrn_reflns_limit_l_min -22
_diffrn_reflns_number 26070
_diffrn_reflns_theta_full 26.00
_diffrn_reflns_theta_max 26.00
_diffrn_reflns_theta_min 2.26
_exptl_absorpt_coefficient_mu 0.571
_exptl_absorpt_correction_T_max 0.9887
_exptl_absorpt_correction_T_min 0.8658
_exptl_absorpt_correction_type empirical
_exptl_absorpt_process_details sadabs
_exptl_crystal_colour brown
_exptl_crystal_density_diffrn 1.493
_exptl_crystal_density_method 'not measured'
_exptl_crystal_description 'rectangular plate'
_exptl_crystal_F_000 856
_exptl_crystal_size_max 0.26
_exptl_crystal_size_mid 0.07
_exptl_crystal_size_min 0.02
_refine_diff_density_max 1.509
_refine_diff_density_min -1.150
_refine_diff_density_rms 0.112
_refine_ls_extinction_method none
_refine_ls_goodness_of_fit_ref 1.056
_refine_ls_hydrogen_treatment mixed
_refine_ls_matrix_type full
_refine_ls_number_parameters 246
_refine_ls_number_reflns 3645
_refine_ls_number_restraints 13
_refine_ls_restrained_S_all 1.063
_refine_ls_R_factor_all 0.1296
_refine_ls_R_factor_gt 0.0831
_refine_ls_shift/su_max 0.005
_refine_ls_shift/su_mean 0.000
_refine_ls_structure_factor_coef Fsqd
_refine_ls_weighting_details 'calc w=1/[\s^2^(Fo^2^)+(0.1267P)^2^+4.0517P] where P=(Fo^2^+2Fc^2^)/3'
_refine_ls_weighting_scheme calc
_refine_ls_wR_factor_gt 0.2028
_refine_ls_wR_factor_ref 0.2560
_reflns_number_gt 2288
_reflns_number_total 3645
_reflns_threshold_expression >2\s(I)
_cod_data_source_file c6dt03228a2.cif
_cod_data_source_block sd21
_cod_depositor_comments
;
The following automatic conversions were performed:

'_symmetry_cell_setting' value 'Monoclinic' changed to 'monoclinic'
according to
/usr/data/users/saulius/crontab/automatic-downloads/rss-feeds/RSC/lib/dictionaries/cif_core.dic
dictionary named 'cif_core.dic' version 2.4.2 from 2011-04-26.

Automatic conversion script
Id: cif_fix_values 4268 2015-11-12 08:31:59Z antanas 

 Adding full bibliography for 1544296--1544297.cif.
;
_cod_original_sg_symbol_H-M 'P 21/c'
_cod_database_code 1544296
_diffrn_reflns_av_unetl/netl 0.0717

loop_
_symmetry_equiv_pos_as_xyz
'x, y, z'
'-x, y+1/2, -z+1/2'
'-x, -y, -z'
'x, -y-1/2, z-1/2'

loop_
_atom_site_label
_atom_site_type_symbol
_atom_site_fract_x
_atom_site_fract_y
_atom_site_fract_z
_atom_site_U_iso_or_equiv
_atom_site_adp_type
_atom_site_occupancy
_atom_site_symmetry_multiplicity
_atom_site_calc_flag
_atom_site_refinement_flags
V1 V 0.34248(6) 0.29248(17) 0.48670(5) 0.0435(4) Uani 1 1 d .
O1 O 0.2944(2) 0.0422(6) 0.4312(2) 0.0443(9) Uani 1 1 d .
O2 O 0.3371(2) 0.5156(7) 0.5621(2) 0.0483(10) Uani 1 1 d .
O5 O 0.1475(3) 0.9677(9) 0.5096(3) 0.0589(13) Uani 1 1 d .
O3 O 0.3763(3) 0.4250(8) 0.4303(3) 0.0621(12) Uani 1 1 d .
O4 O 0.4190(3) 0.1593(10) 0.5577(3) 0.0822(12) Uani 1 1 d .
N1 N 0.2279(3) 0.4164(7) 0.4436(2) 0.0383(10) Uani 1 1 d .
N2 N 0.2119(3) 0.5967(8) 0.4840(2) 0.0401(11) Uani 1 1 d .
C1 C 0.2371(3) 0.0155(9) 0.3615(3) 0.0395(12) Uani 1 1 d .
C2 C 0.2392(4) -0.1817(9) 0.3189(3) 0.0448(14) Uani 1 1 d .
H2 H 0.2792 -0.2860 0.3392 0.054 Uiso 1 1 calc R
C3 C 0.1828(4) -0.2184(9) 0.2484(3) 0.0461(14) Uani 1 1 d .
H3 H 0.1845 -0.3498 0.2212 0.055 Uiso 1 1 calc R
C4 C 0.1211(3) -0.0627(9) 0.2145(3) 0.0429(13) Uani 1 1 d .
C5 C 0.0653(4) -0.0967(11) 0.1397(3) 0.0508(15) Uani 1 1 d .
H5 H 0.0675 -0.2270 0.1122 0.061 Uiso 1 1 calc R
C6 C 0.0083(4) 0.0564(12) 0.1066(3) 0.0529(16) Uani 1 1 d .
H6 H -0.0279 0.0319 0.0568 0.063 Uiso 1 1 calc R
C7 C 0.0042(4) 0.2518(11) 0.1481(3) 0.0523(15) Uani 1 1 d .
H7 H -0.0344 0.3581 0.1253 0.063 Uiso 1 1 calc R
C8 C 0.0567(3) 0.2879(10) 0.2221(3) 0.0453(13) Uani 1 1 d .
H8 H 0.0521 0.4164 0.2493 0.054 Uiso 1 1 calc R
C9 C 0.1176(3) 0.1343(9) 0.2575(3) 0.0369(12) Uani 1 1 d .
C10 C 0.1762(3) 0.1691(9) 0.3336(3) 0.0364(12) Uani 1 1 d .
C11 C 0.1723(3) 0.3540(9) 0.3805(3) 0.0372(12) Uani 1 1 d .
H11 H 0.1263 0.4377 0.3650 0.045 Uiso 1 1 calc R
C12 C 0.2742(3) 0.6411(9) 0.5441(3) 0.0417(13) Uani 1 1 d .
C13 C 0.2744(3) 0.8327(9) 0.5953(3) 0.0396(13) Uani 1 1 d .
C14 C 0.2118(3) 0.9886(10) 0.5745(3) 0.0441(13) Uani 1 1 d .
C15 C 0.2153(4) 1.1723(10) 0.6217(3) 0.0517(15) Uani 1 1 d .
H15 H 0.1747 1.2764 0.6078 0.062 Uiso 1 1 calc R
C16 C 0.2785(4) 1.2030(11) 0.6892(4) 0.0590(17) Uani 1 1 d .
H16 H 0.2803 1.3284 0.7203 0.071 Uiso 1 1 calc R
C17 C 0.3389(4) 1.0508(12) 0.7113(4) 0.0594(17) Uani 1 1 d .
H17 H 0.3810 1.0723 0.7574 0.071 Uiso 1 1 calc R
C18 C 0.3369(4) 0.8653(11) 0.6646(3) 0.0516(15) Uani 1 1 d .
H18 H 0.3777 0.7618 0.6797 0.062 Uiso 1 1 calc R
C19 C 0.4980(4) 0.1932(13) 0.5950(5) 0.0822(12) Uani 1 1 d DU
H19A H 0.5056 0.3338 0.6238 0.099 Uiso 1 1 calc R
H19B H 0.5225 0.2083 0.5558 0.099 Uiso 1 1 calc R
C20 C 0.5376(4) 0.0106(14) 0.6497(4) 0.0822(12) Uani 1 1 d DU
H20A H 0.5128 -0.0090 0.6878 0.123 Uiso 1 1 calc R
H20B H 0.5915 0.0494 0.6757 0.123 Uiso 1 1 calc R
H20C H 0.5343 -0.1270 0.6211 0.123 Uiso 1 1 calc R
H5A H 0.150(4) 0.872(13) 0.485(4) 0.07(3) Uiso 1 1 d .

loop_
_atom_site_aniso_label
_atom_site_aniso_U_11
_atom_site_aniso_U_22
_atom_site_aniso_U_33
_atom_site_aniso_U_23
_atom_site_aniso_U_13
_atom_site_aniso_U_12
V1 0.0521(6) 0.0438(6) 0.0355(6) 0.0041(4) 0.0165(4) 0.0035(4)
O1 0.059(2) 0.041(2) 0.0336(19) 0.0043(16) 0.0160(18) 0.0080(18)
O2 0.055(2) 0.053(2) 0.034(2) -0.0058(17) 0.0118(18) 0.0032(19)
O5 0.073(3) 0.058(3) 0.043(3) -0.009(2) 0.017(2) 0.006(2)
O3 0.073(3) 0.060(3) 0.066(3) 0.010(2) 0.040(2) -0.004(2)
O4 0.069(2) 0.090(3) 0.075(2) 0.013(2) 0.0091(18) 0.010(2)
N1 0.057(3) 0.033(2) 0.027(2) -0.0010(18) 0.017(2) -0.001(2)
N2 0.052(3) 0.039(3) 0.030(2) -0.0050(19) 0.016(2) -0.001(2)
C1 0.055(3) 0.034(3) 0.035(3) 0.004(2) 0.023(3) -0.001(2)
C2 0.063(4) 0.035(3) 0.042(3) 0.008(2) 0.025(3) 0.010(3)
C3 0.074(4) 0.031(3) 0.045(3) -0.003(2) 0.034(3) -0.002(3)
C4 0.060(4) 0.041(3) 0.035(3) -0.004(2) 0.026(3) -0.008(3)
C5 0.071(4) 0.053(4) 0.035(3) -0.015(3) 0.026(3) -0.011(3)
C6 0.053(4) 0.075(5) 0.031(3) -0.009(3) 0.015(3) -0.008(3)
C7 0.051(4) 0.063(4) 0.039(3) -0.001(3) 0.011(3) 0.004(3)
C8 0.054(3) 0.049(3) 0.034(3) -0.003(2) 0.016(3) 0.001(3)
C9 0.048(3) 0.037(3) 0.029(3) -0.001(2) 0.017(2) -0.003(2)
C10 0.051(3) 0.033(3) 0.032(3) 0.003(2) 0.022(2) 0.001(2)
C11 0.045(3) 0.039(3) 0.029(3) 0.000(2) 0.014(2) 0.000(2)
C12 0.057(4) 0.041(3) 0.030(3) 0.003(2) 0.019(3) -0.006(3)
C13 0.057(3) 0.038(3) 0.028(3) -0.002(2) 0.021(2) -0.006(2)
C14 0.059(4) 0.048(3) 0.029(3) 0.003(2) 0.021(3) -0.002(3)
C15 0.074(4) 0.045(4) 0.044(3) -0.001(3) 0.031(3) -0.004(3)
C16 0.090(5) 0.050(4) 0.048(4) -0.018(3) 0.038(4) -0.017(4)
C17 0.072(4) 0.068(5) 0.036(3) -0.013(3) 0.016(3) -0.016(4)
C18 0.059(4) 0.059(4) 0.036(3) -0.008(3) 0.016(3) -0.005(3)
C19 0.069(2) 0.090(3) 0.075(2) 0.013(2) 0.0091(18) 0.010(2)
C20 0.069(2) 0.090(3) 0.075(2) 0.013(2) 0.0091(18) 0.010(2)

loop_
_atom_type_symbol
_atom_type_description
_atom_type_scat_dispersion_real
_atom_type_scat_dispersion_imag
_atom_type_scat_source
C C 0.0033 0.0016 'International Tables Vol C Tables 4.2.6.8 and 6.1.1.4'
H H 0.0000 0.0000 'International Tables Vol C Tables 4.2.6.8 and 6.1.1.4'
N N 0.0061 0.0033 'International Tables Vol C Tables 4.2.6.8 and 6.1.1.4'
O O 0.0106 0.0060 'International Tables Vol C Tables 4.2.6.8 and 6.1.1.4'
V V 0.3005 0.5294 'International Tables Vol C Tables 4.2.6.8 and 6.1.1.4'

loop_
_geom_angle_atom_site_label_1
_geom_angle_atom_site_label_2
_geom_angle_atom_site_label_3
_geom_angle
O3 V1 O4 108.6(3)
O3 V1 O1 105.3(2)
O4 V1 O1 98.6(2)
O3 V1 O2 104.4(2)
O4 V1 O2 90.5(2)
O1 V1 O2 144.20(18)
O3 V1 N1 98.4(2)
O4 V1 N1 151.8(2)
O1 V1 N1 81.65(17)
O2 V1 N1 74.66(16)
C1 O1 V1 132.8(3)
C12 O2 V1 117.8(3)
C14 O5 H5A 113(6)
C19 O4 V1 137.4(5)
C11 N1 N2 116.6(4)
C11 N1 V1 127.1(4)
N2 N1 V1 116.0(3)
C12 N2 N1 108.7(4)
O1 C1 C10 121.9(5)
O1 C1 C2 117.1(5)
C10 C1 C2 120.9(5)
C3 C2 C1 119.8(5)
C3 C2 H2 120.1
C1 C2 H2 120.1
C2 C3 C4 122.2(5)
C2 C3 H3 118.9
C4 C3 H3 118.9
C5 C4 C3 121.7(5)
C5 C4 C9 119.8(5)
C3 C4 C9 118.5(5)
C6 C5 C4 121.4(6)
C6 C5 H5 119.3
C4 C5 H5 119.3
C5 C6 C7 119.5(5)
C5 C6 H6 120.3
C7 C6 H6 120.3
C8 C7 C6 120.7(6)
C8 C7 H7 119.7
C6 C7 H7 119.7
C7 C8 C9 121.3(6)
C7 C8 H8 119.4
C9 C8 H8 119.4
C8 C9 C4 117.3(5)
C8 C9 C10 123.5(5)
C4 C9 C10 119.2(5)
C1 C10 C11 119.5(5)
C1 C10 C9 119.3(5)
C11 C10 C9 121.2(5)
N1 C11 C10 124.9(5)
N1 C11 H11 117.5
C10 C11 H11 117.5
N2 C12 O2 121.8(5)
N2 C12 C13 120.0(5)
O2 C12 C13 118.2(5)
C18 C13 C14 118.9(5)
C18 C13 C12 120.3(5)
C14 C13 C12 120.8(5)
O5 C14 C15 117.2(6)
O5 C14 C13 123.3(5)
C15 C14 C13 119.5(5)
C16 C15 C14 120.4(6)
C16 C15 H15 119.8
C14 C15 H15 119.8
C17 C16 C15 120.9(6)
C17 C16 H16 119.6
C15 C16 H16 119.6
C16 C17 C18 119.8(6)
C16 C17 H17 120.1
C18 C17 H17 120.1
C17 C18 C13 120.4(6)
C17 C18 H18 119.8
C13 C18 H18 119.8
O4 C19 C20 114.0(7)
O4 C19 H19A 108.7
C20 C19 H19A 108.7
O4 C19 H19B 108.7
C20 C19 H19B 108.7
H19A C19 H19B 107.6
C19 C20 H20A 109.5
C19 C20 H20B 109.5
H20A C20 H20B 109.5
C19 C20 H20C 109.5
H20A C20 H20C 109.5
H20B C20 H20C 109.5

loop_
_geom_bond_atom_site_label_1
_geom_bond_atom_site_label_2
_geom_bond_distance
V1 O3 1.579(4)
V1 O4 1.731(5)
V1 O1 1.840(4)
V1 O2 1.936(4)
V1 N1 2.096(5)
O1 C1 1.345(6)
O2 C12 1.312(7)
O5 C14 1.352(7)
O5 H5A 0.74(7)
O4 C19 1.378(9)
N1 C11 1.296(6)
N1 N2 1.385(6)
N2 C12 1.302(7)
C1 C10 1.390(7)
C1 C2 1.413(7)
C2 C3 1.357(8)
C2 H2 0.9300
C3 C4 1.421(8)
C3 H3 0.9300
C4 C5 1.405(8)
C4 C9 1.422(7)
C5 C6 1.355(9)
C5 H5 0.9300
C6 C7 1.401(9)
C6 H6 0.9300
C7 C8 1.372(8)
C7 H7 0.9300
C8 C9 1.409(8)
C8 H8 0.9300
C9 C10 1.442(7)
C10 C11 1.408(7)
C11 H11 0.9300
C12 C13 1.471(7)
C13 C18 1.391(8)
C13 C14 1.415(8)
C14 C15 1.377(8)
C15 C16 1.374(9)
C15 H15 0.9300
C16 C17 1.373(10)
C16 H16 0.9300
C17 C18 1.385(9)
C17 H17 0.9300
C18 H18 0.9300
C19 C20 1.480(7)
C19 H19A 0.9700
C19 H19B 0.9700
C20 H20A 0.9600
C20 H20B 0.9600
C20 H20C 0.9600

loop_
_geom_torsion_atom_site_label_1
_geom_torsion_atom_site_label_2
_geom_torsion_atom_site_label_3
_geom_torsion_atom_site_label_4
_geom_torsion
O3 V1 O1 C1 -57.1(5)
O4 V1 O1 C1 -169.1(5)
O2 V1 O1 C1 88.0(5)
N1 V1 O1 C1 39.4(4)
O3 V1 O2 C12 86.3(4)
O4 V1 O2 C12 -164.4(4)
O1 V1 O2 C12 -59.0(5)
N1 V1 O2 C12 -8.6(4)
O3 V1 O4 C19 28.5(9)
O1 V1 O4 C19 137.9(8)
O2 V1 O4 C19 -76.9(8)
N1 V1 O4 C19 -133.8(8)
O3 V1 N1 C11 78.2(5)
O4 V1 N1 C11 -118.7(6)
O1 V1 N1 C11 -26.2(4)
O2 V1 N1 C11 -179.1(5)
O3 V1 N1 N2 -96.3(4)
O4 V1 N1 N2 66.8(6)
O1 V1 N1 N2 159.3(4)
O2 V1 N1 N2 6.4(3)
C11 N1 N2 C12 -178.2(4)
V1 N1 N2 C12 -3.1(5)
V1 O1 C1 C10 -33.3(7)
V1 O1 C1 C2 149.6(4)
O1 C1 C2 C3 179.7(5)
C10 C1 C2 C3 2.5(8)
C1 C2 C3 C4 0.8(8)
C2 C3 C4 C5 176.6(5)
C2 C3 C4 C9 -1.9(8)
C3 C4 C5 C6 -177.6(6)
C9 C4 C5 C6 0.9(9)
C4 C5 C6 C7 -0.7(9)
C5 C6 C7 C8 -0.8(9)
C6 C7 C8 C9 2.0(9)
C7 C8 C9 C4 -1.7(8)
C7 C8 C9 C10 177.3(5)
C5 C4 C9 C8 0.3(8)
C3 C4 C9 C8 178.8(5)
C5 C4 C9 C10 -178.8(5)
C3 C4 C9 C10 -0.2(7)
O1 C1 C10 C11 -2.3(8)
C2 C1 C10 C11 174.7(5)
O1 C1 C10 C9 178.3(5)
C2 C1 C10 C9 -4.6(8)
C8 C9 C10 C1 -175.6(5)
C4 C9 C10 C1 3.4(7)
C8 C9 C10 C11 5.1(8)
C4 C9 C10 C11 -175.9(5)
N2 N1 C11 C10 -177.1(5)
V1 N1 C11 C10 8.4(8)
C1 C10 C11 N1 11.7(8)
C9 C10 C11 N1 -169.0(5)
N1 N2 C12 O2 -4.4(7)
N1 N2 C12 C13 177.2(4)
V1 O2 C12 N2 10.7(7)
V1 O2 C12 C13 -171.0(3)
N2 C12 C13 C18 172.3(5)
O2 C12 C13 C18 -6.0(8)
N2 C12 C13 C14 -8.6(8)
O2 C12 C13 C14 173.0(5)
C18 C13 C14 O5 -178.0(5)
C12 C13 C14 O5 3.0(8)
C18 C13 C14 C15 2.1(8)
C12 C13 C14 C15 -176.9(5)
O5 C14 C15 C16 179.1(5)
C13 C14 C15 C16 -1.0(9)
C14 C15 C16 C17 -0.5(9)
C15 C16 C17 C18 0.8(10)
C16 C17 C18 C13 0.3(10)
C14 C13 C18 C17 -1.8(8)
C12 C13 C18 C17 177.2(5)
V1 O4 C19 C20 -176.2(6)
